data_7223466
loop_
_publ_author_name
'Pramanik, Animesh'
'Kundu, Ashis'
'Mukherjee, Sayan'

_publ_section_title
;
 Synthesis of a new class of pyrazole embedded spirocyclic scaffolds using
 magnetically separable Fe3O4@SiO2--SO3H nanoparticles as recyclable solid
 acid support
;
_journal_name_full 'RSC Adv.'
_journal_paper_doi 10.1039/C5RA23599E
_journal_year 2015
_chemical_formula_sum 'C31 H19 Br2 N2 O4'
_chemical_formula_weight 643.30
_chemical_name_systematic
; 
 ? 
;
_space_group_IT_number 14
_symmetry_cell_setting monoclinic
_symmetry_space_group_name_Hall '-P 2ybc'
_symmetry_space_group_name_H-M 'P 1 21/c 1'
_atom_sites_solution_hydrogens geom
_atom_sites_solution_primary direct
_atom_sites_solution_secondary difmap
_audit_creation_method SHELXL-97
_audit_update_record
;
2015-07-24 deposited with the CCDC.
2015-12-10 downloaded from the CCDC.
;
_cell_angle_alpha 90.00
_cell_angle_beta 128.850(3)
_cell_angle_gamma 90.00
_cell_formula_units_Z 4
_cell_length_a 14.759(3)
_cell_length_b 11.832(2)
_cell_length_c 19.609(4)
_cell_measurement_temperature 296(2)
_cell_volume 2666.8(9)
_computing_cell_refinement 'Bruker SAINT'
_computing_data_collection 'Bruker APEX2'
_computing_data_reduction 'Bruker SAINT'
_computing_molecular_graphics 'Bruker SHELXTL'
_computing_publication_material 'Bruker SHELXTL'
_computing_structure_refinement 'SHELXL-97 (Sheldrick, 2008)'
_computing_structure_solution 'SHELXS-97 (Sheldrick, 2008)'
_diffrn_ambient_temperature 296(2)
_diffrn_measured_fraction_theta_full 0.863
_diffrn_measured_fraction_theta_max 0.963
_diffrn_measurement_device_type 'Bruker APEX-II CCD'
_diffrn_measurement_method '\f and \w scans'
_diffrn_radiation_monochromator graphite
_diffrn_radiation_source 'fine-focus sealed tube'
_diffrn_radiation_type MoK\a
_diffrn_radiation_wavelength 0.71073
_diffrn_reflns_av_R_equivalents 0.0899
_diffrn_reflns_av_sigmaI/netI 0.1380
_diffrn_reflns_limit_h_max 16
_diffrn_reflns_limit_h_min -16
_diffrn_reflns_limit_k_max 13
_diffrn_reflns_limit_k_min -13
_diffrn_reflns_limit_l_max 21
_diffrn_reflns_limit_l_min -22
_diffrn_reflns_number 9973
_diffrn_reflns_theta_full 24.10
_diffrn_reflns_theta_max 24.10
_diffrn_reflns_theta_min 1.77
_exptl_absorpt_coefficient_mu 3.080
_exptl_crystal_colour yellow
_exptl_crystal_density_diffrn 1.602
_exptl_crystal_density_method 'not measured'
_exptl_crystal_description needle
_exptl_crystal_F_000 1284
_exptl_crystal_recrystallization_method 'Re-crystallisation from solvent: EtOH'
_exptl_crystal_size_max 0.03
_exptl_crystal_size_mid 0.02
_exptl_crystal_size_min 0.01
_refine_diff_density_max 0.562
_refine_diff_density_min -0.476
_refine_diff_density_rms 0.083
_refine_ls_extinction_method none
_refine_ls_goodness_of_fit_ref 0.994
_refine_ls_hydrogen_treatment mixed
_refine_ls_matrix_type full
_refine_ls_number_parameters 353
_refine_ls_number_reflns 3656
_refine_ls_number_restraints 0
_refine_ls_restrained_S_all 0.994
_refine_ls_R_factor_all 0.1667
_refine_ls_R_factor_gt 0.0589
_refine_ls_shift/su_max 0.000
_refine_ls_shift/su_mean 0.000
_refine_ls_structure_factor_coef Fsqd
_refine_ls_weighting_details 'calc w=1/[\s^2^(Fo^2^)+(0.0641P)^2^+0.0000P] where P=(Fo^2^+2Fc^2^)/3'
_refine_ls_weighting_scheme calc
_refine_ls_wR_factor_gt 0.1212
_refine_ls_wR_factor_ref 0.1684
_reflns_number_gt 1663
_reflns_number_total 3656
_reflns_threshold_expression >2sigma(I)
_cod_data_source_file c5ra23599e2.cif
_cod_data_source_block ashis1
_cod_depositor_comments
;
The following automatic conversions were performed:

'_symmetry_cell_setting' value 'Monoclinic' changed to 'monoclinic'
according to
/usr/data/users/saulius/crontab/automatic-downloads/rss-feeds/RSC/lib/dictionaries/cif_core.dic
dictionary named 'cif_core.dic' version 2.4.2 from 2011-04-26.

Automatic conversion script
Id: cif_fix_values 4268 2015-11-12 08:31:59Z antanas 
;
_cod_original_sg_symbol_H-M P2(1)/c
_cod_database_code 7223466

loop_
_symmetry_equiv_pos_as_xyz
'x, y, z'
'-x, y+1/2, -z+1/2'
'-x, -y, -z'
'x, -y-1/2, z-1/2'

loop_
_atom_site_label
_atom_site_type_symbol
_atom_site_fract_x
_atom_site_fract_y
_atom_site_fract_z
_atom_site_U_iso_or_equiv
_atom_site_adp_type
_atom_site_occupancy
_atom_site_symmetry_multiplicity
_atom_site_calc_flag
_atom_site_refinement_flags
Br1 Br 1.07561(10) 0.82900(9) 1.00368(8) 0.1015(5) Uani 1 1 d .
Br2 Br 0.86705(10) -0.18356(9) 0.67210(8) 0.0943(5) Uani 1 1 d .
O1 O 0.5604(5) 0.4930(4) 0.6956(3) 0.0433(15) Uani 1 1 d .
H1 H 0.5369 0.5379 0.7132 0.065 Uiso 1 1 calc R
O2 O 0.5782(5) 0.1319(5) 0.7903(4) 0.0544(17) Uani 1 1 d .
O3 O 0.5746(5) 0.3179(5) 0.5581(4) 0.0673(19) Uani 1 1 d .
O4 O 0.3768(5) 0.3163(5) 0.6734(4) 0.0547(16) Uani 1 1 d .
N1 N 0.7552(6) 0.4366(6) 0.7867(4) 0.0438(18) Uani 1 1 d .
N2 N 0.8016(6) 0.3398(6) 0.7808(4) 0.0475(19) Uani 1 1 d .
C1 C 0.1683(10) 0.4778(9) 0.4126(7) 0.081(3) Uani 1 1 d .
H1A H 0.0954 0.5115 0.3816 0.097 Uiso 1 1 calc R
C2 C 0.2163(9) 0.4253(8) 0.4912(7) 0.066(3) Uani 1 1 d .
H2 H 0.1759 0.4213 0.5131 0.079 Uiso 1 1 calc R
C3 C 0.3250(8) 0.3790(7) 0.5364(6) 0.048(2) Uani 1 1 d .
C4 C 0.3959(7) 0.3235(6) 0.6209(6) 0.043(2) Uani 1 1 d .
C5 C 0.5047(6) 0.2754(6) 0.6392(5) 0.037(2) Uani 1 1 d .
H5 H 0.4929 0.1936 0.6294 0.044 Uiso 1 1 calc R
C6 C 0.6166(7) 0.2925(6) 0.7329(5) 0.038(2) Uani 1 1 d .
C7 C 0.6412(7) 0.4189(7) 0.7640(6) 0.039(2) Uani 1 1 d .
C8 C 0.8297(7) 0.5299(8) 0.8340(5) 0.046(2) Uani 1 1 d .
C9 C 0.9470(8) 0.5127(7) 0.8887(6) 0.050(2) Uani 1 1 d .
H9 H 0.9772 0.4418 0.8927 0.060 Uiso 1 1 calc R
C10 C 1.0208(8) 0.6022(8) 0.9381(6) 0.061(3) Uani 1 1 d .
H10 H 1.1007 0.5902 0.9765 0.074 Uiso 1 1 calc R
C11 C 0.9780(8) 0.7081(7) 0.9315(6) 0.052(2) Uani 1 1 d .
C12 C 0.8231(8) -0.0470(7) 0.6949(5) 0.049(2) Uani 1 1 d .
C13 C 0.8788(8) 0.0526(8) 0.7074(6) 0.058(3) Uani 1 1 d .
H13 H 0.9392 0.0541 0.7043 0.070 Uiso 1 1 calc R
C14 C 0.8467(7) 0.1493(7) 0.7243(5) 0.050(2) Uani 1 1 d .
H14 H 0.8855 0.2163 0.7328 0.060 Uiso 1 1 calc R
C15 C 0.7568(7) 0.1497(7) 0.7289(5) 0.043(2) Uani 1 1 d .
C16 C 0.6988(8) 0.0491(8) 0.7146(6) 0.062(3) Uani 1 1 d .
H16 H 0.6380 0.0481 0.7171 0.075 Uiso 1 1 calc R
C17 C 0.7306(9) -0.0508(7) 0.6964(6) 0.065(3) Uani 1 1 d .
H17 H 0.6908 -0.1179 0.6856 0.078 Uiso 1 1 calc R
C18 C 0.7277(7) 0.2570(7) 0.7485(5) 0.038(2) Uani 1 1 d .
C19 C 0.7857(8) 0.6370(8) 0.8223(6) 0.053(3) Uani 1 1 d .
H19 H 0.7062 0.6500 0.7806 0.064 Uiso 1 1 calc R
C20 C 0.8602(8) 0.7253(7) 0.8727(6) 0.056(3) Uani 1 1 d .
H20 H 0.8301 0.7970 0.8666 0.067 Uiso 1 1 calc R
C21 C 0.6432(6) 0.4210(7) 0.8415(5) 0.039(2) Uani 1 1 d .
C22 C 0.6272(6) 0.3147(8) 0.8607(5) 0.042(2) Uani 1 1 d .
C23 C 0.6045(7) 0.2316(8) 0.7965(6) 0.044(2) Uani 1 1 d .
C24 C 0.4991(8) 0.3249(7) 0.5640(6) 0.051(2) Uani 1 1 d .
C25 C 0.3845(8) 0.3797(7) 0.5032(6) 0.046(2) Uani 1 1 d .
C26 C 0.2279(10) 0.4806(8) 0.3800(6) 0.074(3) Uani 1 1 d .
H26 H 0.1943 0.5160 0.3267 0.089 Uiso 1 1 calc R
C27 C 0.3373(9) 0.4316(8) 0.4250(7) 0.063(3) Uani 1 1 d .
H27 H 0.3772 0.4342 0.4027 0.076 Uiso 1 1 calc R
C28 C 0.6236(7) 0.2937(8) 0.9297(6) 0.059(3) Uani 1 1 d .
H28 H 0.6106 0.2216 0.9409 0.071 Uiso 1 1 calc R
C29 C 0.6403(8) 0.3849(10) 0.9796(6) 0.069(3) Uani 1 1 d .
H29 H 0.6400 0.3743 1.0265 0.083 Uiso 1 1 calc R
C30 C 0.6575(7) 0.4920(10) 0.9618(6) 0.064(3) Uani 1 1 d .
H30 H 0.6691 0.5519 0.9972 0.077 Uiso 1 1 calc R
C31 C 0.6577(7) 0.5123(7) 0.8919(6) 0.046(2) Uani 1 1 d .
H31 H 0.6674 0.5850 0.8794 0.056 Uiso 1 1 calc R

loop_
_atom_site_aniso_label
_atom_site_aniso_U_11
_atom_site_aniso_U_22
_atom_site_aniso_U_33
_atom_site_aniso_U_23
_atom_site_aniso_U_13
_atom_site_aniso_U_12
Br1 0.0801(9) 0.0661(9) 0.1124(10) -0.0198(7) 0.0381(8) -0.0284(6)
Br2 0.0992(10) 0.0622(8) 0.1240(11) -0.0132(7) 0.0713(9) 0.0205(7)
O1 0.051(4) 0.041(4) 0.044(4) 0.006(3) 0.033(3) 0.016(3)
O2 0.059(4) 0.043(4) 0.079(5) 0.002(4) 0.052(4) -0.009(3)
O3 0.061(5) 0.090(5) 0.072(5) -0.010(4) 0.052(4) 0.000(4)
O4 0.053(4) 0.054(4) 0.071(4) 0.012(3) 0.045(4) 0.006(3)
N1 0.040(5) 0.045(5) 0.059(5) -0.009(4) 0.037(4) -0.001(4)
N2 0.051(5) 0.048(5) 0.059(5) -0.008(4) 0.042(4) -0.002(4)
C1 0.082(9) 0.103(9) 0.054(8) 0.008(7) 0.041(7) 0.022(7)
C2 0.054(7) 0.079(8) 0.061(7) -0.002(6) 0.035(6) 0.012(6)
C3 0.058(7) 0.043(6) 0.044(6) 0.009(5) 0.033(6) -0.003(5)
C4 0.053(6) 0.029(6) 0.065(7) -0.009(5) 0.046(6) -0.005(4)
C5 0.045(6) 0.017(5) 0.058(6) -0.002(4) 0.037(5) -0.001(4)
C6 0.046(6) 0.034(6) 0.043(5) 0.001(4) 0.033(5) 0.002(4)
C7 0.046(6) 0.028(6) 0.065(6) 0.001(5) 0.046(5) 0.000(4)
C8 0.027(6) 0.071(8) 0.043(6) 0.006(5) 0.022(5) 0.001(5)
C9 0.068(7) 0.022(5) 0.067(7) -0.005(5) 0.047(6) -0.004(5)
C10 0.060(7) 0.033(6) 0.084(8) 0.000(6) 0.043(6) -0.006(5)
C11 0.059(7) 0.031(6) 0.061(6) -0.005(5) 0.034(6) -0.020(5)
C12 0.069(7) 0.021(6) 0.064(6) 0.004(5) 0.046(6) 0.029(5)
C13 0.059(7) 0.043(7) 0.075(7) -0.020(5) 0.043(6) -0.008(5)
C14 0.055(6) 0.041(6) 0.065(6) -0.015(5) 0.043(6) -0.008(5)
C15 0.043(6) 0.036(6) 0.057(6) 0.011(4) 0.034(5) 0.010(5)
C16 0.064(7) 0.048(7) 0.095(8) -0.008(6) 0.060(7) -0.011(5)
C17 0.086(8) 0.021(6) 0.103(8) 0.005(5) 0.066(7) 0.015(5)
C18 0.039(6) 0.033(6) 0.045(5) 0.006(4) 0.028(5) 0.008(4)
C19 0.047(6) 0.050(7) 0.061(7) 0.003(5) 0.033(6) 0.008(6)
C20 0.058(7) 0.040(6) 0.076(7) -0.011(5) 0.045(6) -0.008(5)
C21 0.034(5) 0.032(6) 0.049(6) 0.008(5) 0.025(5) 0.009(4)
C22 0.041(5) 0.048(7) 0.045(6) 0.003(5) 0.031(5) 0.005(5)
C23 0.030(5) 0.045(6) 0.053(6) 0.006(6) 0.025(5) -0.001(5)
C24 0.040(6) 0.062(7) 0.056(6) -0.010(5) 0.033(6) -0.007(5)
C25 0.059(7) 0.051(6) 0.040(6) -0.008(5) 0.037(6) -0.013(5)
C26 0.085(9) 0.072(8) 0.041(7) 0.005(6) 0.027(7) -0.008(7)
C27 0.066(8) 0.072(8) 0.065(8) -0.005(6) 0.048(7) -0.014(6)
C28 0.070(7) 0.056(7) 0.061(7) 0.001(6) 0.047(6) -0.002(5)
C29 0.086(8) 0.082(9) 0.050(7) 0.008(7) 0.048(6) 0.001(7)
C30 0.071(7) 0.089(9) 0.035(6) 0.000(6) 0.034(6) 0.011(6)
C31 0.050(6) 0.040(6) 0.051(6) -0.007(5) 0.032(5) -0.001(5)

loop_
_atom_type_symbol
_atom_type_description
_atom_type_scat_dispersion_real
_atom_type_scat_dispersion_imag
_atom_type_scat_source
C C 0.0033 0.0016 'International Tables Vol C Tables 4.2.6.8 and 6.1.1.4'
H H 0.0000 0.0000 'International Tables Vol C Tables 4.2.6.8 and 6.1.1.4'
N N 0.0061 0.0033 'International Tables Vol C Tables 4.2.6.8 and 6.1.1.4'
O O 0.0106 0.0060 'International Tables Vol C Tables 4.2.6.8 and 6.1.1.4'
Br Br -0.2901 2.4595 'International Tables Vol C Tables 4.2.6.8 and 6.1.1.4'

loop_
_geom_angle_atom_site_label_1
_geom_angle_atom_site_label_2
_geom_angle_atom_site_label_3
_geom_angle
C7 O1 H1 109.5
N2 N1 C8 118.7(7)
N2 N1 C7 113.2(6)
C8 N1 C7 125.7(7)
C18 N2 N1 111.0(7)
C26 C1 C2 120.1(10)
C26 C1 H1A 120.0
C2 C1 H1A 120.0
C3 C2 C1 118.5(9)
C3 C2 H2 120.7
C1 C2 H2 120.7
C2 C3 C25 121.6(9)
C2 C3 C4 129.5(9)
C25 C3 C4 108.9(9)
O4 C4 C3 127.5(8)
O4 C4 C5 122.7(8)
C3 C4 C5 109.8(8)
C4 C5 C6 114.8(7)
C4 C5 C24 102.5(7)
C6 C5 C24 117.9(6)
C4 C5 H5 107.0
C6 C5 H5 107.0
C24 C5 H5 107.0
C18 C6 C5 114.8(6)
C18 C6 C23 111.3(6)
C5 C6 C23 108.9(6)
C18 C6 C7 103.1(6)
C5 C6 C7 113.9(6)
C23 C6 C7 104.3(6)
O1 C7 N1 109.1(6)
O1 C7 C21 114.8(6)
N1 C7 C21 113.7(7)
O1 C7 C6 111.9(7)
N1 C7 C6 101.4(6)
C21 C7 C6 105.2(6)
C9 C8 C19 120.1(9)
C9 C8 N1 118.6(8)
C19 C8 N1 121.2(8)
C8 C9 C10 119.2(8)
C8 C9 H9 120.4
C10 C9 H9 120.4
C11 C10 C9 121.2(9)
C11 C10 H10 119.4
C9 C10 H10 119.4
C20 C11 C10 118.8(8)
C20 C11 Br1 119.1(7)
C10 C11 Br1 122.1(7)
C13 C12 C17 120.9(8)
C13 C12 Br2 121.4(7)
C17 C12 Br2 117.7(7)
C14 C13 C12 120.5(9)
C14 C13 H13 119.8
C12 C13 H13 119.8
C13 C14 C15 121.0(8)
C13 C14 H14 119.5
C15 C14 H14 119.5
C14 C15 C16 118.6(8)
C14 C15 C18 118.1(8)
C16 C15 C18 123.3(8)
C15 C16 C17 120.9(8)
C15 C16 H16 119.6
C17 C16 H16 119.6
C12 C17 C16 118.1(8)
C12 C17 H17 120.9
C16 C17 H17 120.9
N2 C18 C15 119.1(7)
N2 C18 C6 111.0(7)
C15 C18 C6 129.8(8)
C8 C19 C20 119.7(9)
C8 C19 H19 120.1
C20 C19 H19 120.1
C11 C20 C19 120.6(8)
C11 C20 H20 119.7
C19 C20 H20 119.7
C22 C21 C31 119.6(8)
C22 C21 C7 111.4(8)
C31 C21 C7 129.1(8)
C21 C22 C28 122.8(9)
C21 C22 C23 111.4(8)
C28 C22 C23 125.6(9)
O2 C23 C22 128.5(8)
O2 C23 C6 124.0(8)
C22 C23 C6 107.6(7)
O3 C24 C25 128.3(9)
O3 C24 C5 125.0(8)
C25 C24 C5 106.7(7)
C27 C25 C3 120.2(9)
C27 C25 C24 128.6(9)
C3 C25 C24 111.2(8)
C1 C26 C27 121.5(9)
C1 C26 H26 119.3
C27 C26 H26 119.3
C25 C27 C26 118.1(9)
C25 C27 H27 121.0
C26 C27 H27 121.0
C29 C28 C22 116.6(9)
C29 C28 H28 121.7
C22 C28 H28 121.7
C28 C29 C30 121.5(9)
C28 C29 H29 119.3
C30 C29 H29 119.3
C29 C30 C31 121.4(9)
C29 C30 H30 119.3
C31 C30 H30 119.3
C21 C31 C30 118.2(9)
C21 C31 H31 120.9
C30 C31 H31 120.9

loop_
_geom_bond_atom_site_label_1
_geom_bond_atom_site_label_2
_geom_bond_distance
Br1 C11 1.889(8)
Br2 C12 1.895(7)
O1 C7 1.408(9)
O1 H1 0.8200
O2 C23 1.223(9)
O3 C24 1.193(9)
O4 C4 1.230(9)
N1 N2 1.376(8)
N1 C8 1.417(10)
N1 C7 1.460(9)
N2 C18 1.298(9)
C1 C26 1.374(12)
C1 C2 1.375(11)
C1 H1A 0.9300
C2 C3 1.369(11)
C2 H2 0.9300
C3 C25 1.384(11)
C3 C4 1.447(11)
C4 C5 1.519(10)
C5 C6 1.528(10)
C5 C24 1.541(11)
C5 H5 0.9800
C6 C18 1.525(10)
C6 C23 1.546(10)
C6 C7 1.569(10)
C7 C21 1.503(10)
C8 C9 1.364(11)
C8 C19 1.376(10)
C9 C10 1.387(11)
C9 H9 0.9300
C10 C11 1.371(11)
C10 H10 0.9300
C11 C20 1.371(11)
C12 C13 1.369(11)
C12 C17 1.384(11)
C13 C14 1.356(10)
C13 H13 0.9300
C14 C15 1.385(10)
C14 H14 0.9300
C15 C16 1.388(10)
C15 C18 1.468(10)
C16 C17 1.398(10)
C16 H16 0.9300
C17 H17 0.9300
C19 C20 1.383(11)
C19 H19 0.9300
C20 H20 0.9300
C21 C22 1.375(10)
C21 C31 1.386(10)
C22 C28 1.409(10)
C22 C23 1.462(11)
C24 C25 1.474(12)
C25 C27 1.368(11)
C26 C27 1.391(12)
C26 H26 0.9300
C27 H27 0.9300
C28 C29 1.371(11)
C28 H28 0.9300
C29 C30 1.379(11)
C29 H29 0.9300
C30 C31 1.395(10)
C30 H30 0.9300
C31 H31 0.9300
